data_7126377
loop_
_publ_author_name
'Jacob, Samuel I.'
'Douair, Iskander'
'Wu, Guang'
'Maron, Laurent'
'M\'enard, Gabriel'

_publ_section_title
;
 A tetranuclear nickel cluster isolated in multiple high-valent states.
;
_journal_issue 59
_journal_name_full 'Chemical communications (Cambridge, England)'
_journal_page_first 8182
_journal_page_last 8185
_journal_paper_doi 10.1039/d0cc01699c
_journal_volume 56
_journal_year 2020
_chemical_formula_moiety '0.5(C82 H60 N8 Ni4 O6), 1.5(C Cl2), 5(C), B C24 F20'
_chemical_formula_sum 'C71.5 H30 B Cl3 F20 N4 Ni2 O3'
_chemical_formula_weight 1607.60
_space_group_crystal_system triclinic
_space_group_IT_number 2
_space_group_name_Hall '-P 1'
_space_group_name_H-M_alt 'P -1'
_symmetry_Int_Tables_number 2
_audit_creation_date 2019-12-12
_audit_creation_method
;
Olex2 1.2
(compiled 2018.04.03 svn.r3497 for OlexSys, GUI svn.r5486)
;
_audit_update_record
;
2020-01-15 deposited with the CCDC.	2020-04-07 downloaded from the CCDC.
;
_cell_angle_alpha 87.662(12)
_cell_angle_beta 78.355(15)
_cell_angle_gamma 89.016(17)
_cell_formula_units_Z 4
_cell_length_a 17.673(9)
_cell_length_b 19.000(9)
_cell_length_c 19.530(8)
_cell_measurement_reflns_used 1274
_cell_measurement_temperature 110(2)
_cell_measurement_theta_max 24.07
_cell_measurement_theta_min 2.38
_cell_volume 6417(5)
_computing_cell_refinement 'SAINT v8.34A (Bruker, 2013)'
_computing_data_reduction 'SAINT v8.34A (Bruker, 2013)'
_computing_molecular_graphics 'Olex2 (Dolomanov et al., 2009)'
_computing_publication_material 'Olex2 (Dolomanov et al., 2009)'
_computing_structure_refinement 'olex2.refine (Bourhis et al., 2015)'
_diffrn_ambient_temperature 110.0
_diffrn_measured_fraction_theta_full 0.9455
_diffrn_measured_fraction_theta_max 0.9455
_diffrn_measurement_device_type 'Bruker APEX-II CCD'
_diffrn_measurement_method '\f and \w scans'
_diffrn_radiation_type 'Mo K\a'
_diffrn_radiation_wavelength 0.71073
_diffrn_reflns_av_R_equivalents 0.0443
_diffrn_reflns_av_unetI/netI 0.1041
_diffrn_reflns_limit_h_max 21
_diffrn_reflns_limit_h_min -22
_diffrn_reflns_limit_k_max 24
_diffrn_reflns_limit_k_min -23
_diffrn_reflns_limit_l_max 18
_diffrn_reflns_limit_l_min -24
_diffrn_reflns_number 38440
_diffrn_reflns_theta_full 26.8534
_diffrn_reflns_theta_max 26.85
_diffrn_reflns_theta_min 1.07
_diffrn_standards_number 0
_exptl_absorpt_coefficient_mu 0.824
_exptl_absorpt_correction_type none
_exptl_crystal_colour 'brownish yellow'
_exptl_crystal_colour_modifier brownish
_exptl_crystal_colour_primary yellow
_exptl_crystal_density_diffrn 1.6637
_exptl_crystal_description plate
_exptl_crystal_F_000 3218.8535
_exptl_crystal_size_max 0.2
_exptl_crystal_size_mid 0.15
_exptl_crystal_size_min 0.1
_refine_diff_density_max 5.1714
_refine_diff_density_min -3.2013
_refine_diff_density_rms 0.2959
_refine_ls_d_res_high 0.7867
_refine_ls_d_res_low 19.1142
_refine_ls_goodness_of_fit_ref 1.0956
_refine_ls_hydrogen_treatment mixed
_refine_ls_matrix_type full
_refine_ls_number_constraints 107
_refine_ls_number_parameters 1823
_refine_ls_number_reflns 26110
_refine_ls_number_restraints 0
_refine_ls_restrained_S_all 1.0956
_refine_ls_R_factor_all 0.1639
_refine_ls_R_factor_gt 0.1084
_refine_ls_shift/su_max 0.0173
_refine_ls_shift/su_mean 0.0001
_refine_ls_structure_factor_coef Fsqd
_refine_ls_weighting_details 'w=1/[\s^2^(Fo^2^)+(0.1869P)^2^+49.8567P] where P=(Fo^2^+2Fc^2^)/3'
_refine_ls_weighting_scheme calc
_refine_ls_wR_factor_gt 0.3016
_refine_ls_wR_factor_ref 0.3499
_reflns_Friedel_coverage 0.0
_reflns_limit_h_max 22
_reflns_limit_h_min -21
_reflns_limit_k_max 24
_reflns_limit_k_min -23
_reflns_limit_l_max 24
_reflns_limit_l_min 0
_reflns_number_gt 16261
_reflns_number_total 26110
_reflns_threshold_expression I>=2u(I)
_cod_data_source_file d0cc01699c2.cif
_cod_data_source_block 339_DioxidizedNi4_0m
_cod_depositor_comments 'Adding full bibliography for 7126375--7126378.cif.'
_cod_original_cell_volume 6418(5)
_cod_database_code 7126377
_olex2_refinement_description
;
1. Fixed Uiso
 At 1.2 times of:
  All C(H) groups, All N(H) groups
 At 1.5 times of:
  All H(H,H) groups, All C(H,H,H) groups
2. Others
 Fixed Sof: C145(0.5) C143(0.5) C11(0.5) C12(0.5) C13(0.5) C14(0.5)
 Fixed Uiso: H0aa(0.05) H03A(0.05) H04J(0.05) H05a(0.05) H20a(0.05)
3.a Ternary CH refined with riding coordinates:
 N3(H3), N4(H4), N1(H1), N7(H7a)
3.b Aromatic/amide H refined with riding coordinates:
 C17(H17), C15(H15), C8(H8), C2aa(H2aa), C18(H18), C7(H7), C19(H19),
 C02F(H02F), C02I(H02I), C02K(H02K), C02P(H02P), C02S(H02S), C02T(H02T),
 C02U(H02U), C02X(H02X), C02Z(H02Z), C035(H035), C037(H037), C038(H038),
 C03A(H03A), C03H(H03H), C03P(H03P), C03R(H03R), C03T(H03T), C03U(H03U),
 C03Y(H03Y), C041(H041), C044(H044), C048(H048), C04C(H04C), C04E(H04E),
 C04H(H04H), C04I(H04I), C04J(H04J), C04K(H04K), C04L(H04L), C04M(H04M),
 C04P(H04P), C04V(H04V), C04Y(H04Y), C058(H058), C059(H059), C05F(H05F),
 C05I(H05I)
3.c Idealised Me refined as rotating group:
 C0aa(H0aa,H0ab,H0ac), C04W(H04a,H04b,H04d), C05K(H05a,H05b,H05c), C20(H20a,
 H20b,H20c)
;
_olex2_submission_special_instructions 'No special instructions were received'

loop_
_space_group_symop_id
_space_group_symop_operation_xyz
1 x,y,z
2 -x,-y,-z

loop_
_atom_site_label
_atom_site_type_symbol
_atom_site_fract_x
_atom_site_fract_y
_atom_site_fract_z
_atom_site_U_iso_or_equiv
_atom_site_adp_type
_atom_site_occupancy
_atom_site_refinement_flags_posn
Ni1 Ni 0.47003(6) 0.34595(5) 0.67741(6) 0.0154(2) Uani 1.000000 .
Ni2 Ni 0.57159(6) 0.32388(5) 0.76327(6) 0.0155(2) Uani 1.000000 .
Ni3 Ni 0.64746(6) 0.33464(5) 0.59585(6) 0.0157(2) Uani 1.000000 .
Ni4 Ni 0.58534(6) 0.21218(5) 0.64020(6) 0.0153(2) Uani 1.000000 .
Cl05 Cl 0.75106(18) 0.95902(16) 0.62475(16) 0.0471(7) Uiso 1.000000 .
Cl06 Cl 0.7259(2) 0.95462(18) 0.77724(18) 0.0530(8) Uiso 1.000000 .
Cl07 Cl 0.1821(3) 0.8623(2) -0.0033(2) 0.0804(12) Uiso 1.000000 .
Cl08 Cl 0.1809(3) 0.9752(3) 0.0908(3) 0.0915(14) Uiso 1.000000 .
C144 C 0.9329(3) 0.0416(4) 0.5323(3) 0.0092(16) Uani 1.000000 .
F5 F 0.3717(3) 0.8389(3) 0.9608(3) 0.0251(12) Uani 1.000000 .
F10 F 0.4970(3) 0.9682(3) 0.7621(3) 0.0245(11) Uani 1.000000 .
F40 F 0.7023(3) 0.6862(3) 0.3821(3) 0.0262(12) Uani 1.000000 .
F3 F 0.3843(3) 0.6043(3) 1.0341(3) 0.0279(12) Uani 1.000000 .
F27 F 0.7909(3) 0.6961(3) 0.2459(3) 0.0324(13) Uani 1.000000 .
F20 F 0.6320(3) 0.7909(3) 0.8484(3) 0.0245(11) Uani 1.000000 .
F39 F 0.6273(3) 0.7979(3) 0.4366(3) 0.0310(13) Uani 1.000000 .
F35 F 0.8913(4) 0.6854(3) 0.5048(3) 0.0333(13) Uani 1.000000 .
F6 F 0.5355(3) 0.8499(3) 0.9697(3) 0.0270(12) Uani 1.000000 .
F1 F 0.5425(3) 0.6796(3) 0.8256(3) 0.0272(12) Uani 1.000000 .
F15 F 0.4194(3) 0.7369(3) 0.7498(3) 0.0258(12) Uani 1.000000 .
F36 F 0.9370(3) 0.7896(3) 0.3983(3) 0.0318(13) Uani 1.000000 .
F22 F 0.7039(4) 0.4769(3) 0.4710(3) 0.0466(17) Uani 1.000000 .
O00N O 0.4521(3) 0.4399(3) 0.6899(3) 0.0184(12) Uani 1.000000 .
F9 F 0.5550(4) 1.0837(3) 0.8010(3) 0.0341(14) Uani 1.000000 .
F38 F 0.7029(4) 0.9059(3) 0.4767(3) 0.0368(14) Uani 1.000000 .
F2 F 0.4975(3) 0.5799(2) 0.9202(3) 0.0285(12) Uani 1.000000 .
F7 F 0.5967(4) 0.9635(3) 1.0059(3) 0.0351(14) Uani 1.000000 .
F4 F 0.3187(3) 0.7341(3) 1.0498(3) 0.0297(13) Uani 1.000000 .
F34 F 0.9944(4) 0.6241(3) 0.5684(3) 0.0441(16) Uani 1.000000 .
F8 F 0.6057(4) 1.0834(3) 0.9234(3) 0.0372(14) Uani 1.000000 .
F11 F 0.3559(3) 0.9507(3) 0.8645(3) 0.0262(12) Uani 1.000000 .
O00W O 0.5704(3) 0.1844(3) 0.5548(3) 0.0184(12) Uani 1.000000 .
F21 F 0.7752(3) 0.5978(3) 0.4678(3) 0.0322(13) Uani 1.000000 .
C140 C 0.5309(3) 0.9948(2) 0.5643(6) 0.025(3) Uani 1.000000 .
O00Z O 0.2796(4) 0.5005(3) 0.9886(3) 0.0232(14) Uani 1.000000 .
F26 F 0.8839(4) 0.5703(3) 0.2283(3) 0.0338(13) Uani 1.000000 .
F30 F 1.0855(3) 0.7752(3) 0.1599(3) 0.0408(15) Uani 1.000000 .
O012 O 0.8683(4) 0.1033(3) 0.3598(3) 0.0264(15) Uani 1.000000 .
F31 F 1.0430(3) 0.7180(3) 0.2878(3) 0.0357(14) Uani 1.000000 .
F23 F 0.7247(4) 0.3998(3) 0.3536(4) 0.0486(18) Uani 1.000000 .
F16 F 0.4900(3) 0.8463(3) 0.6734(3) 0.0301(13) Uani 1.000000 .
F18 F 0.7438(3) 0.7678(3) 0.6128(3) 0.0378(15) Uani 1.000000 .
Cl2 Cl 0.7473(4) 0.8605(3) 1.0033(3) 0.1088(17) Uiso 1.000000 .
F12 F 0.2169(3) 0.9461(3) 0.8383(3) 0.0344(14) Uani 1.000000 .
F19 F 0.7536(3) 0.7582(3) 0.7498(3) 0.0351(14) Uani 1.000000 .
F13 F 0.1741(3) 0.8382(3) 0.7689(3) 0.0384(15) Uani 1.000000 .
F14 F 0.2792(3) 0.7364(3) 0.7207(3) 0.0341(14) Uani 1.000000 .
F32 F 1.0089(3) 0.5757(3) 0.2964(3) 0.0346(14) Uani 1.000000 .
F17 F 0.6089(4) 0.8127(3) 0.5771(3) 0.0388(15) Uani 1.000000 .
F37 F 0.8587(4) 0.9002(3) 0.4560(4) 0.0432(16) Uani 1.000000 .
O01F O 0.5098(3) 0.2840(3) 0.8406(3) 0.0178(12) Uani 1.000000 .
F29 F 0.9844(4) 0.7934(5) 0.0736(4) 0.060(2) Uani 1.000000 .
F28 F 0.8365(4) 0.7517(5) 0.1183(4) 0.059(2) Uani 1.000000 .
F24 F 0.8172(4) 0.4484(3) 0.2343(3) 0.0413(16) Uani 1.000000 .
O01J O 0.7489(3) 0.3103(3) 0.5922(3) 0.0192(13) Uani 1.000000 .
F25 F 1.1129(4) 0.5164(4) 0.3616(4) 0.0484(17) Uani 1.000000 .
C17 C 0.4346(6) 0.3767(6) 0.4573(5) 0.029(2) Uani 1.000000 .
H17 H 0.3865(6) 0.3925(6) 0.4474(5) 0.034(3) Uiso 1.000000 R
N5 N 0.3914(4) 0.3182(4) 0.7521(4) 0.0176(15) Uani 1.000000 .
C15 C 0.8652(6) -0.0556(6) 0.2616(6) 0.035(2) Uani 1.000000 .
H15 H 0.8983(6) -0.0863(6) 0.2316(6) 0.042(3) Uiso 1.000000 R
C4aa C 0.9880(5) 0.7246(5) 0.2489(5) 0.025(2) Uani 1.000000 .
Cl3 Cl 0.8198(4) 0.8101(4) 0.8746(4) 0.127(2) Uiso 1.000000 .
C01Q C 0.2682(5) 0.8952(5) 0.8162(5) 0.027(2) Uani 1.000000 .
C8 C 0.4154(5) 0.2734(4) 0.9424(5) 0.0202(18) Uani 1.000000 .
H8 H 0.4178(5) 0.2236(4) 0.9397(5) 0.024(2) Uiso 1.000000 R
C3aa C 0.8965(5) 0.0049(5) 0.2851(5) 0.028(2) Uani 1.000000 .
F33 F 1.1082(4) 0.5405(4) 0.4992(4) 0.0521(19) Uani 1.000000 .
C01U C 0.5264(5) 0.3668(4) 0.5323(4) 0.0164(17) Uani 1.000000 .
C1aa C 0.3090(6) 0.5426(5) 0.8495(5) 0.0227(19) Uani 1.000000 .
C5 C 0.4052(5) 0.7758(4) 0.9482(5) 0.0189(18) Uani 1.000000 .
C4 C 0.4614(5) 0.7666(4) 0.8885(4) 0.0181(17) Uani 1.000000 .
C2aa C 0.3048(5) 0.4709(5) 0.8459(5) 0.0214(19) Uani 1.000000 .
H2aa H 0.2692(5) 0.4455(5) 0.8807(5) 0.026(2) Uiso 1.000000 R
C18 C 0.4532(6) 0.3885(5) 0.5218(5) 0.028(2) Uani 1.000000 .
H18 H 0.4174(6) 0.4105(5) 0.5576(5) 0.034(3) Uiso 1.000000 R
C10 C 0.4623(5) 0.3884(4) 0.9000(4) 0.0174(17) Uani 1.000000 .
C7 C 0.8040(6) 0.1535(5) 0.7680(5) 0.028(2) Uani 1.000000 .
H7 H 0.8529(6) 0.1367(5) 0.7749(5) 0.034(3) Uiso 1.000000 R
N022 N 0.5574(4) 0.4147(3) 0.7947(4) 0.0171(15) Uani 1.000000 .
C023 C 0.3520(5) 0.4338(4) 0.7918(4) 0.0166(17) Uani 1.000000 .
C16 C 0.5782(5) 0.3335(4) 0.4823(5) 0.0177(17) Uani 1.000000 .
C3 C 0.3410(5) 0.8960(4) 0.8280(5) 0.0208(18) Uani 1.000000 .
C026 C 0.9439(5) 0.1194(5) 0.3478(5) 0.025(2) Uani 1.000000 .
C0aa C 0.0877(7) 0.5660(6) 1.1220(6) 0.043(3) Uani 1.000000 .
H0aa H 0.0707(8) 0.532(3) 1.092(3) 0.050000 Uiso 1.000000 GR
H0ab H 0.0726(8) 0.550(4) 1.1710(14) 0.075000 Uiso 1.000000 GR
H0ac H 0.0636(7) 0.6120(11) 1.116(4) 0.075000 Uiso 1.000000 GR
C2 C 0.2453(5) 0.8412(5) 0.7806(5) 0.027(2) Uani 1.000000 .
N3 N 0.6488(4) 0.3592(3) 0.6892(4) 0.0162(14) Uani 1.000000 .
H3 H 0.6953(4) 0.3413(3) 0.6983(4) 0.0194(17) Uiso 1.000000 R
C19 C 0.4315(5) 0.1360(4) 0.7049(5) 0.0226(19) Uani 1.000000 .
H19 H 0.4633(5) 0.1119(4) 0.6678(5) 0.027(2) Uiso 1.000000 R
N6 N 0.6822(4) 0.1677(4) 0.6334(4) 0.0179(15) Uani 1.000000 .
C9 C 0.3601(5) 0.3766(4) 1.0039(4) 0.0173(17) Uani 1.000000 .
C02D C 0.7488(6) 0.5002(5) 0.4109(6) 0.033(2) Uani 1.000000 .
C02E C 0.7789(5) 0.2677(4) 0.4763(5) 0.0189(18) Uani 1.000000 .
C02F C 0.3641(5) 0.3031(5) 0.9959(5) 0.0222(19) Uani 1.000000 .
H02F H 0.3304(5) 0.2735(5) 1.0283(5) 0.027(2) Uiso 1.000000 R
C02G C 0.8457(5) 0.0439(5) 0.3323(5) 0.025(2) Uani 1.000000 .
C02H C 0.4089(5) 0.6561(5) 0.9870(5) 0.0214(19) Uani 1.000000 .
C02I C 0.3477(5) 0.3587(4) 0.7946(5) 0.0182(17) Uani 1.000000 .
H02I H 0.3098(5) 0.3372(4) 0.8304(5) 0.022(2) Uiso 1.000000 R
N2 N 0.6483(4) 0.3154(4) 0.5026(4) 0.0158(14) Uani 1.000000 .
C02K C 0.4109(5) 0.4176(4) 0.9564(5) 0.0203(18) Uani 1.000000 .
H02K H 0.4111(5) 0.4671(4) 0.9619(5) 0.024(2) Uiso 1.000000 R
C02L C 0.7048(6) 0.7946(5) 0.4283(5) 0.025(2) Uani 1.000000 .
C02M C 0.7140(6) 0.1731(5) 0.6942(5) 0.0229(19) Uani 1.000000 .
C02N C 0.7591(6) 0.4613(5) 0.3514(6) 0.034(2) Uani 1.000000 .
C02O C 0.4643(5) 0.3146(4) 0.8919(4) 0.0166(17) Uani 1.000000 .
C02P C 0.7528(6) 0.1826(5) 0.8223(5) 0.029(2) Uani 1.000000 .
H02P H 0.7670(6) 0.1855(5) 0.8665(5) 0.035(3) Uiso 1.000000 R
C02Q C 0.4054(5) 0.4702(4) 0.7403(4) 0.0159(17) Uani 1.000000 .
C02R C 0.2432(6) 0.5624(5) 0.9737(5) 0.027(2) Uani 1.000000 .
C02S C 0.3854(5) 0.0989(5) 0.7588(5) 0.027(2) Uani 1.000000 .
H02S H 0.3840(5) 0.0490(5) 0.7585(5) 0.032(2) Uiso 1.000000 R
C02T C 0.3389(5) 0.2062(5) 0.8143(5) 0.0229(19) Uani 1.000000 .
H02T H 0.3068(5) 0.2304(5) 0.8511(5) 0.027(2) Uiso 1.000000 R
C02U C 0.7843(6) 0.1487(5) 0.7038(5) 0.027(2) Uani 1.000000 .
H02U H 0.8195(6) 0.1284(5) 0.6663(5) 0.033(3) Uiso 1.000000 R
C02V C 1.0120(6) 0.7551(5) 0.1817(6) 0.033(2) Uani 1.000000 .
C02W C 0.3705(5) 0.7913(5) 0.7720(5) 0.0212(18) Uani 1.000000 .
C02X C 0.2349(6) 0.3984(5) 1.1816(5) 0.029(2) Uani 1.000000 .
H02X H 0.2231(6) 0.3734(5) 1.2255(5) 0.035(3) Uiso 1.000000 R
C02Y C 0.9633(5) 0.1752(5) 0.3859(5) 0.026(2) Uani 1.000000 .
C02Z C 0.7904(6) -0.0703(5) 0.2807(5) 0.032(2) Uani 1.000000 .
H02Z H 0.7708(6) -0.1107(5) 0.2632(5) 0.039(3) Uiso 1.000000 R
C030 C 0.8055(6) 0.4868(5) 0.2912(5) 0.030(2) Uani 1.000000 .
C031 C 0.5099(5) 0.9042(4) 0.8648(5) 0.0197(18) Uani 1.000000 .
C032 C 0.6880(5) 0.7790(4) 0.7315(5) 0.024(2) Uani 1.000000 .
C033 C 0.3770(5) 0.7225(5) 0.9954(5) 0.0213(19) Uani 1.000000 .
N4 N 0.5908(4) 0.2301(4) 0.7336(4) 0.0158(14) Uani 1.000000 .
H4 H 0.5525(4) 0.2028(4) 0.7616(4) 0.0190(17) Uiso 1.000000 R
C035 C 0.3615(5) 0.5785(4) 0.7966(5) 0.0229(19) Uani 1.000000 .
H035 H 0.3649(5) 0.6282(4) 0.7979(5) 0.027(2) Uiso 1.000000 R
N1 N 0.5490(4) 0.3743(4) 0.5984(4) 0.0172(15) Uani 1.000000 .
H1 H 0.5549(4) 0.4224(4) 0.6023(4) 0.0206(18) Uiso 1.000000 R
C037 C 0.6003(5) 0.5368(4) 0.7553(5) 0.0216(19) Uani 1.000000 .
H037 H 0.5654(5) 0.5578(4) 0.7925(5) 0.026(2) Uiso 1.000000 R
C038 C 0.8331(5) 0.2338(4) 0.4257(5) 0.0192(18) Uani 1.000000 .
H038 H 0.8210(5) 0.2260(4) 0.3814(5) 0.023(2) Uiso 1.000000 R
C039 C 0.9143(5) 0.7014(5) 0.2735(5) 0.024(2) Uani 1.000000 .
C03A C 0.1673(7) 0.6637(5) 1.0058(5) 0.034(2) Uani 1.000000 .
H03A H 0.1364(7) 0.6918(5) 1.0401(5) 0.050000 Uiso 1.000000 R
C03B C 0.2649(6) 0.4712(5) 1.0556(5) 0.0237(19) Uani 1.000000 .
C03C C 0.8400(6) 0.5510(5) 0.2899(5) 0.027(2) Uani 1.000000 .
C03D C 0.7455(6) 0.7370(5) 0.3996(5) 0.026(2) Uani 1.000000 .
C03E C 0.6239(5) 0.7969(4) 0.7812(5) 0.0219(19) Uani 1.000000 .
C03F C 0.5181(5) 0.9653(4) 0.8250(5) 0.0196(18) Uani 1.000000 .
C03G C 0.5369(6) 0.9063(5) 0.9255(5) 0.025(2) Uani 1.000000 .
C03H C 0.7033(5) 0.4758(5) 0.6456(5) 0.0206(18) Uani 1.000000 .
H03H H 0.7386(5) 0.4547(5) 0.6087(5) 0.025(2) Uiso 1.000000 R
C03I C 0.3040(5) 0.4072(5) 1.0619(5) 0.0204(18) Uani 1.000000 .
N7 N 0.4827(4) 0.2509(4) 0.6540(4) 0.0163(14) Uani 1.000000 .
H7a H 0.4664(4) 0.2472(4) 0.6120(4) 0.0195(17) Uiso 1.000000 R
C03K C 0.5479(5) 1.0262(4) 0.8443(5) 0.025(2) Uani 1.000000 .
C03L C 0.5526(5) 0.8167(4) 0.7671(5) 0.0195(18) Uani 1.000000 .
C03M C 0.8323(5) 0.5927(5) 0.3476(5) 0.0226(19) Uani 1.000000 .
C03N C 0.6623(5) 0.2038(4) 0.7482(5) 0.0176(17) Uani 1.000000 .
C03O C 0.2993(6) 0.7900(5) 0.7576(5) 0.027(2) Uani 1.000000 .
C03P C 0.9209(5) 0.2243(5) 0.5043(5) 0.0227(19) Uani 1.000000 .
H03P H 0.9694(5) 0.2093(5) 0.5139(5) 0.027(2) Uiso 1.000000 R
C03Q C 0.5706(6) 0.9651(5) 0.9460(5) 0.031(2) Uani 1.000000 .
C03R C 0.5587(5) 0.3209(4) 0.4175(5) 0.0222(19) Uani 1.000000 .
H03R H 0.5944(5) 0.2985(4) 0.3819(5) 0.027(2) Uiso 1.000000 R
C03S C 0.7673(5) 0.0291(5) 0.3528(5) 0.0230(19) Uani 1.000000 .
C03T C 0.7181(5) 0.1331(4) 0.5821(5) 0.0187(18) Uani 1.000000 .
H03T H 0.7665(5) 0.1125(4) 0.5858(5) 0.022(2) Uiso 1.000000 R
C03U C 0.5988(5) 0.1397(4) 0.4433(4) 0.0181(17) Uani 1.000000 .
H03U H 0.5522(5) 0.1594(4) 0.4335(4) 0.022(2) Uiso 1.000000 R
C03V C 0.8201(6) 0.8466(5) 0.4379(5) 0.029(2) Uani 1.000000 .
C03W C 0.2593(6) 0.5841(5) 0.9040(5) 0.027(2) Uani 1.000000 .
C03X C 0.6902(5) 0.1229(4) 0.5190(4) 0.0169(17) Uani 1.000000 .
C03Y C 0.2865(6) 0.3696(5) 1.1268(5) 0.027(2) Uani 1.000000 .
H03Y H 0.3100(6) 0.3251(5) 1.1329(5) 0.033(3) Uiso 1.000000 R
C03Z C 0.8593(6) 0.7878(5) 0.4082(5) 0.026(2) Uani 1.000000 .
C040 C 0.9623(6) 0.7640(6) 0.1382(5) 0.037(3) Uani 1.000000 .
C041 C 0.8694(5) 0.2581(5) 0.5544(5) 0.0224(19) Uani 1.000000 .
H041 H 0.8828(5) 0.2667(5) 0.5980(5) 0.027(2) Uiso 1.000000 R
C042 C 0.6189(5) 0.1504(4) 0.5091(4) 0.0184(18) Uani 1.000000 .
C043 C 0.4652(6) 0.6451(4) 0.9300(5) 0.0225(19) Uani 1.000000 .
C044 C 0.6498(6) 0.5781(5) 0.7064(5) 0.028(2) Uani 1.000000 .
H044 H 0.6484(6) 0.6278(5) 0.7103(5) 0.034(3) Uiso 1.000000 R
C045 C 0.7422(6) 0.8484(5) 0.4491(5) 0.028(2) Uani 1.000000 .
C046 C 0.4886(5) 0.6995(4) 0.8821(5) 0.0217(19) Uani 1.000000 .
C047 C 0.3860(5) 0.2436(4) 0.7588(5) 0.0180(18) Uani 1.000000 .
C048 C 0.3401(5) 0.1349(5) 0.8145(5) 0.025(2) Uani 1.000000 .
H048 H 0.3099(5) 0.1089(5) 0.8527(5) 0.030(2) Uiso 1.000000 R
C049 C 0.4312(5) 0.2088(4) 0.7052(5) 0.0179(17) Uani 1.000000 .
C04A C 0.9033(5) 0.2115(4) 0.4387(5) 0.023(2) Uani 1.000000 .
C04B C 0.9442(6) 0.6363(5) 0.3957(5) 0.027(2) Uani 1.000000 .
C04C C 0.4084(6) 0.5438(4) 0.7428(5) 0.0222(19) Uani 1.000000 .
H04C H 0.4427(6) 0.5698(4) 0.7074(5) 0.027(2) Uiso 1.000000 R
C04D C 0.2143(5) 0.5007(5) 1.1095(5) 0.024(2) Uani 1.000000 .
C04E C 0.5112(5) 0.4336(4) 0.8518(4) 0.0182(17) Uani 1.000000 .
H04E H 0.5102(5) 0.4821(4) 0.8621(4) 0.022(2) Uiso 1.000000 R
C04F C 0.8248(5) 0.7299(5) 0.3896(5) 0.0219(19) Uani 1.000000 .
C04G C 0.1956(6) 0.6003(5) 1.0265(5) 0.028(2) Uani 1.000000 .
C04H C 0.1821(7) 0.6879(6) 0.9371(6) 0.041(3) Uani 1.000000 .
H04H H 0.1604(7) 0.7315(6) 0.9247(6) 0.050(3) Uiso 1.000000 R
C04I C 0.6820(6) 0.2076(5) 0.8142(5) 0.026(2) Uani 1.000000 .
H04I H 0.6469(6) 0.2270(5) 0.8522(5) 0.031(2) Uiso 1.000000 R
C04J C 0.7407(6) -0.0280(5) 0.3253(5) 0.027(2) Uani 1.000000 .
H04J H 0.6873(6) -0.0388(5) 0.3369(5) 0.050000 Uiso 1.000000 R
C04K C 0.7010(5) 0.5485(5) 0.6521(5) 0.024(2) Uani 1.000000 .
H04K H 0.7346(5) 0.5777(5) 0.6192(5) 0.029(2) Uiso 1.000000 R
C04L C 1.0762(6) 0.1057(6) 0.2954(6) 0.040(3) Uani 1.000000 .
H04L H 1.1157(6) 0.0830(6) 0.2633(6) 0.048(3) Uiso 1.000000 R
C04M C 0.6467(5) 0.1006(5) 0.3933(5) 0.0214(19) Uani 1.000000 .
H04M H 0.6314(5) 0.0927(5) 0.3503(5) 0.026(2) Uiso 1.000000 R
C04N C 0.7864(6) 0.5636(5) 0.4068(5) 0.026(2) Uani 1.000000 .
C04O C 0.8859(6) 0.7438(6) 0.1614(6) 0.038(3) Uani 1.000000 .
C04P C 0.4882(6) 0.3413(5) 0.4069(5) 0.028(2) Uani 1.000000 .
H04P H 0.4744(6) 0.3313(5) 0.3638(5) 0.034(3) Uiso 1.000000 R
C04Q C 0.5534(5) 0.8230(4) 0.6957(5) 0.0218(19) Uani 1.000000 .
C04R C 0.1760(6) 0.5730(5) 1.1024(5) 0.031(2) Uani 1.000000 .
C04S C 0.9443(6) 0.6439(5) 0.4659(5) 0.028(2) Uani 1.000000 .
C04T C 0.3971(5) 0.8443(4) 0.8080(5) 0.0213(19) Uani 1.000000 .
C04U C 0.6142(6) 0.8066(5) 0.6440(5) 0.025(2) Uani 1.000000 .
C04V C 0.7373(5) 0.0835(5) 0.4675(5) 0.0226(19) Uani 1.000000 .
H04V H 0.7844(5) 0.0638(5) 0.4763(5) 0.027(2) Uiso 1.000000 R
C04W C 0.2044(7) 0.6212(5) 1.1498(5) 0.037(3) Uani 1.000000 .
H04a H 0.179(3) 0.6672(14) 1.148(3) 0.055(4) Uiso 1.000000 GR
H04b H 0.193(4) 0.601(2) 1.1977(8) 0.055(4) Uiso 1.000000 GR
H04d H 0.2603(10) 0.627(3) 1.135(2) 0.055(4) Uiso 1.000000 GR
C04X C 0.6024(5) 0.4649(4) 0.7493(5) 0.0185(18) Uani 1.000000 .
C04Y C 0.2284(6) 0.6493(5) 0.8858(5) 0.030(2) Uani 1.000000 .
H04Y H 0.2392(6) 0.6668(5) 0.8386(5) 0.036(3) Uiso 1.000000 R
C04Z C 0.9996(6) 0.6119(5) 0.5009(6) 0.031(2) Uani 1.000000 .
C050 C 0.5744(5) 1.0255(5) 0.9048(5) 0.024(2) Uani 1.000000 .
C051 C 0.6531(5) 0.4349(4) 0.6942(5) 0.0178(17) Uani 1.000000 .
C052 C 0.9803(6) 0.0247(6) 0.2596(6) 0.039(3) Uani 1.000000 .
C053 C 0.7958(5) 0.2804(4) 0.5421(5) 0.0188(18) Uani 1.000000 .
C054 C 0.6855(7) 0.9740(6) 0.7036(6) 0.040(3) Uiso 1.000000 .
C055 C 0.6837(6) 0.7848(5) 0.6616(5) 0.028(2) Uani 1.000000 .
B2 B 0.4818(6) 0.8340(5) 0.8307(5) 0.018(2) Uani 1.000000 .
C1 C 0.9796(8) 0.9613(7) 0.0121(8) 0.056(3) Uiso 1.000000 .
C058 C 1.0386(5) 0.1920(5) 0.3783(6) 0.032(2) Uani 1.000000 .
H058 H 1.0528(5) 0.2280(5) 0.4056(6) 0.038(3) Uiso 1.000000 R
C059 C 0.7058(5) 0.2874(4) 0.4599(4) 0.0165(17) Uani 1.000000 .
H059 H 0.6988(5) 0.2792(4) 0.4139(4) 0.020(2) Uiso 1.000000 R
C05A C 1.0000(6) 0.0829(6) 0.3023(6) 0.032(2) Uani 1.000000 .
B1 B 0.8799(6) 0.6653(6) 0.3517(6) 0.024(2) Uani 1.000000 .
C05C C 1.0036(5) 0.5908(5) 0.3637(5) 0.026(2) Uani 1.000000 .
C05D C 1.0556(6) 0.5704(5) 0.4661(6) 0.036(3) Uani 1.000000 .
C05E C 0.8653(6) 0.7154(5) 0.2272(6) 0.030(2) Uani 1.000000 .
C05F C 1.0957(6) 0.1579(6) 0.3317(7) 0.041(3) Uani 1.000000 .
H05F H 1.1481(6) 0.1716(6) 0.3258(7) 0.049(3) Uiso 1.000000 R
C6 C 0.8922(13) 0.9353(10) 0.0676(7) 0.115(10) Uani 1.000000 .
C05H C 0.7167(5) 0.0728(5) 0.4049(5) 0.0204(18) Uani 1.000000 .
C05I C 0.1997(6) 0.4639(5) 1.1732(5) 0.031(2) Uani 1.000000 .
H05I H 0.1654(6) 0.4833(5) 1.2118(5) 0.038(3) Uiso 1.000000 R
C05J C 1.0577(6) 0.5597(5) 0.3963(6) 0.035(2) Uani 1.000000 .
C05K C 1.0338(7) -0.0384(7) 0.2656(10) 0.070(5) Uani 1.000000 .
H05a H 1.025(4) -0.056(3) 0.3144(13) 0.050000 Uiso 1.000000 GR
H05b H 1.023(3) -0.0758(19) 0.236(4) 0.075000 Uiso 1.000000 GR
H05c H 1.0877(7) -0.0239(13) 0.250(4) 0.075000 Uiso 1.000000 GR
C05L C 0.2237(9) 0.9381(8) 0.0111(8) 0.063(4) Uiso 1.000000 .
C145 C 0.9090(11) 0.524(2) 0.0555(17) 0.079(14) Uani 0.500000 .
C143 C 0.8804(12) 0.6527(10) -0.0531(10) 0.025(4) Uiso 0.500000 .
C20 C 0.9906(8) 0.0494(10) 0.1828(7) 0.072(5) Uani 1.000000 .
H20a H 0.971(5) 0.014(2) 0.1566(11) 0.050000 Uiso 1.000000 GR
H20b H 0.962(4) 0.094(2) 0.1793(8) 0.075000 Uiso 1.000000 GR
H20c H 1.0457(9) 0.057(5) 0.1632(14) 0.075000 Uiso 1.000000 GR
C139 C 1.0009(9) 0.4111(8) 0.2519(8) 0.062(4) Uiso 1.000000 .
C141 C 0.0666(11) 0.7062(10) 0.7703(10) 0.084(5) Uiso 1.000000 .
C142 C 0.0146(14) 0.7857(13) 0.8902(13) 0.114(7) Uiso 1.000000 .
C21 C 0.8307(14) 0.8357(13) 0.9561(13) 0.113(7) Uiso 1.000000 .
C11 C 0.931(4) 0.648(3) -0.074(3) 0.14(2) Uiso 0.500000 .
C12 C 0.8474(19) 0.6343(17) 0.0212(17) 0.066(8) Uiso 0.500000 .
C13 C 0.9093(12) 0.5593(13) 0.0577(12) 0.020(5) Uiso 0.500000 .
C14 C 0.900(2) 0.584(2) 0.038(2) 0.068(10) Uiso 0.500000 .

loop_
_atom_site_aniso_label
_atom_site_aniso_U_11
_atom_site_aniso_U_22
_atom_site_aniso_U_33
_atom_site_aniso_U_12
_atom_site_aniso_U_13
_atom_site_aniso_U_23
Ni1 0.0191(6) 0.0101(5) 0.0177(6) 0.0011(4) -0.0047(4) -0.0030(4)
Ni2 0.0216(6) 0.0082(5) 0.0177(5) 0.0012(4) -0.0059(4) -0.0037(4)
Ni3 0.0183(5) 0.0112(5) 0.0185(6) 0.0002(4) -0.0052(4) -0.0036(4)
Ni4 0.0188(6) 0.0097(5) 0.0185(6) 0.0013(4) -0.0057(4) -0.0047(4)
C144 -0.022(2) 0.045(5) 0.003(3) 0.023(3) 0.006(2) -0.015(3)
F5 0.037(3) 0.015(2) 0.023(3) 0.007(2) -0.004(2) -0.008(2)
F10 0.033(3) 0.016(2) 0.027(3) -0.002(2) -0.010(2) 0.000(2)
F40 0.026(3) 0.028(3) 0.027(3) -0.005(2) -0.008(2) -0.008(2)
F3 0.035(3) 0.023(3) 0.027(3) -0.007(2) -0.008(2) 0.002(2)
F27 0.022(3) 0.045(3) 0.032(3) -0.003(2) -0.009(2) 0.004(3)
F20 0.028(3) 0.019(3) 0.027(3) -0.001(2) -0.009(2) -0.001(2)
F39 0.023(3) 0.038(3) 0.032(3) 0.006(2) -0.006(2) -0.004(3)
F35 0.046(4) 0.027(3) 0.030(3) 0.005(3) -0.014(3) -0.005(2)
F6 0.046(3) 0.015(2) 0.024(3) -0.002(2) -0.016(2) 0.001(2)
F1 0.033(3) 0.014(2) 0.030(3) 0.004(2) 0.005(2) -0.006(2)
F15 0.032(3) 0.017(2) 0.029(3) -0.003(2) -0.005(2) -0.010(2)
F36 0.026(3) 0.028(3) 0.044(3) -0.006(2) -0.011(3) -0.004(3)
F22 0.058(4) 0.041(4) 0.039(4) -0.020(3) -0.008(3) 0.016(3)
O00N 0.025(3) 0.010(3) 0.021(3) -0.002(2) -0.005(3) 0.001(2)
F9 0.050(4) 0.013(2) 0.042(3) -0.008(2) -0.016(3) 0.001(2)
F38 0.044(4) 0.026(3) 0.040(3) 0.009(3) -0.006(3) -0.011(3)
F2 0.044(3) 0.007(2) 0.034(3) 0.002(2) -0.005(3) -0.004(2)
F7 0.046(4) 0.035(3) 0.030(3) -0.000(3) -0.019(3) -0.011(3)
F4 0.040(3) 0.031(3) 0.016(3) 0.003(2) 0.000(2) -0.007(2)
F34 0.061(4) 0.040(4) 0.038(4) -0.003(3) -0.027(3) -0.001(3)
F8 0.043(4) 0.024(3) 0.048(4) -0.011(3) -0.014(3) -0.017(3)
F11 0.032(3) 0.016(2) 0.033(3) 0.002(2) -0.011(2) -0.010(2)
O00W 0.020(3) 0.015(3) 0.020(3) 0.003(2) -0.004(2) -0.006(2)
F21 0.043(3) 0.031(3) 0.023(3) -0.009(3) -0.006(3) -0.003(2)
C140 -0.024(2) -0.0356(17) 0.129(8) -0.0058(15) -0.001(3) 0.011(3)
O00Z 0.035(4) 0.012(3) 0.020(3) 0.007(3) -0.002(3) -0.003(2)
F26 0.042(3) 0.030(3) 0.029(3) -0.003(3) -0.005(3) -0.010(2)
F30 0.026(3) 0.048(4) 0.043(4) -0.008(3) 0.005(3) -0.001(3)
O012 0.021(3) 0.027(3) 0.031(4) 0.001(3) -0.001(3) -0.015(3)
F31 0.025(3) 0.042(3) 0.042(4) -0.007(3) -0.013(3) -0.000(3)
F23 0.079(5) 0.015(3) 0.060(4) -0.020(3) -0.034(4) 0.004(3)
F16 0.037(3) 0.034(3) 0.020(3) -0.000(2) -0.009(2) -0.000(2)
F18 0.035(3) 0.035(3) 0.036(3) -0.003(3) 0.012(3) -0.011(3)
F12 0.030(3) 0.035(3) 0.038(3) 0.010(3) -0.007(3) -0.003(3)
F19 0.026(3) 0.031(3) 0.045(4) 0.004(2) -0.002(3) 0.005(3)
F13 0.027(3) 0.049(4) 0.042(4) -0.005(3) -0.014(3) 0.001(3)
F14 0.042(3) 0.034(3) 0.029(3) -0.016(3) -0.012(3) -0.004(2)
F32 0.032(3) 0.031(3) 0.039(3) 0.005(2) -0.004(3) -0.010(3)
F17 0.046(4) 0.045(4) 0.023(3) -0.010(3) 0.001(3) -0.009(3)
F37 0.053(4) 0.018(3) 0.059(4) -0.006(3) -0.009(3) -0.014(3)
O01F 0.025(3) 0.010(3) 0.020(3) 0.002(2) -0.006(2) -0.000(2)
F29 0.046(4) 0.093(6) 0.034(4) -0.001(4) 0.004(3) 0.023(4)
F28 0.029(4) 0.108(7) 0.041(4) -0.000(4) -0.013(3) 0.025(4)
F24 0.061(4) 0.025(3) 0.045(4) 0.002(3) -0.026(3) -0.014(3)
O01J 0.020(3) 0.016(3) 0.024(3) -0.001(2) -0.008(3) -0.005(2)
F25 0.033(3) 0.042(4) 0.074(5) 0.019(3) -0.018(3) -0.007(3)
C17 0.022(5) 0.039(6) 0.027(5) 0.005(4) -0.011(4) 0.005(4)
N5 0.021(4) 0.014(3) 0.020(4) 0.000(3) -0.008(3) 0.000(3)
C15 0.040(6) 0.032(5) 0.037(6) 0.012(5) -0.015(5) -0.020(5)
C4aa 0.018(4) 0.025(5) 0.032(5) 0.002(4) -0.006(4) -0.007(4)
C01Q 0.024(5) 0.026(5) 0.029(5) 0.008(4) 0.000(4) 0.005(4)
C8 0.032(5) 0.008(4) 0.022(5) 0.008(3) -0.012(4) -0.004(3)
C3aa 0.022(5) 0.029(5) 0.033(5) 0.008(4) -0.002(4) -0.016(4)
F33 0.051(4) 0.042(4) 0.074(5) 0.007(3) -0.040(4) 0.007(4)
C01U 0.023(4) 0.009(4) 0.020(4) 0.001(3) -0.010(3) -0.001(3)
C1aa 0.036(5) 0.017(4) 0.016(4) 0.010(4) -0.007(4) -0.010(3)
C5 0.028(5) 0.009(4) 0.021(4) 0.003(3) -0.007(4) -0.005(3)
C4 0.022(4) 0.018(4) 0.015(4) 0.004(3) -0.006(3) -0.005(3)
C2aa 0.017(4) 0.020(4) 0.027(5) 0.002(3) -0.005(4) 0.005(4)
C18 0.029(5) 0.032(5) 0.023(5) 0.009(4) -0.002(4) -0.003(4)
C10 0.026(5) 0.010(4) 0.020(4) -0.001(3) -0.013(4) -0.002(3)
C7 0.030(5) 0.030(5) 0.030(5) 0.018(4) -0.017(4) -0.020(4)
N022 0.022(4) 0.011(3) 0.022(4) 0.000(3) -0.013(3) 0.001(3)
C023 0.023(4) 0.013(4) 0.016(4) 0.003(3) -0.009(3) -0.002(3)
C16 0.023(4) 0.009(4) 0.022(4) -0.001(3) -0.008(4) 0.001(3)
C3 0.032(5) 0.011(4) 0.018(4) -0.000(3) -0.004(4) -0.001(3)
C026 0.022(5) 0.026(5) 0.027(5) 0.007(4) -0.003(4) -0.007(4)
C0aa 0.046(7) 0.037(6) 0.039(6) 0.006(5) 0.004(5) -0.003(5)
C2 0.024(5) 0.029(5) 0.028(5) -0.005(4) -0.007(4) 0.005(4)
N3 0.018(4) 0.008(3) 0.025(4) 0.002(3) -0.009(3) -0.002(3)
C19 0.018(4) 0.012(4) 0.038(5) -0.001(3) -0.004(4) -0.005(4)
N6 0.019(4) 0.020(4) 0.017(4) 0.003(3) -0.009(3) -0.005(3)
C9 0.020(4) 0.017(4) 0.016(4) 0.001(3) -0.005(3) -0.001(3)
C02D 0.034(6) 0.027(5) 0.040(6) -0.006(4) -0.015(5) 0.007(5)
C02E 0.027(5) 0.009(4) 0.021(4) -0.000(3) -0.004(4) -0.002(3)
C02F 0.032(5) 0.017(4) 0.019(4) -0.004(4) -0.007(4) 0.004(3)
C02G 0.026(5) 0.028(5) 0.023(5) 0.011(4) -0.006(4) -0.012(4)
C02H 0.030(5) 0.018(4) 0.018(4) -0.004(4) -0.010(4) -0.001(3)
C02I 0.021(4) 0.015(4) 0.020(4) -0.004(3) -0.006(3) -0.003(3)
N2 0.015(3) 0.015(3) 0.019(4) -0.000(3) -0.008(3) -0.004(3)
C02K 0.026(5) 0.013(4) 0.023(5) -0.001(3) -0.007(4) -0.002(3)
C02L 0.030(5) 0.032(5) 0.014(4) 0.007(4) -0.001(4) -0.003(4)
C02M 0.034(5) 0.015(4) 0.021(5) 0.001(4) -0.009(4) -0.010(3)
C02N 0.039(6) 0.022(5) 0.046(6) -0.008(4) -0.021(5) 0.004(4)
C02O 0.026(5) 0.013(4) 0.013(4) 0.000(3) -0.008(3) -0.001(3)
C02P 0.038(6) 0.028(5) 0.028(5) 0.009(4) -0.021(4) -0.014(4)
C02Q 0.022(4) 0.010(4) 0.017(4) 0.007(3) -0.008(3) -0.004(3)
C02R 0.035(5) 0.018(4) 0.031(5) 0.002(4) -0.009(4) -0.006(4)
C02S 0.022(5) 0.023(5) 0.038(6) 0.001(4) -0.013(4) -0.004(4)
C02T 0.028(5) 0.024(5) 0.017(4) 0.004(4) -0.005(4) -0.004(4)
C02U 0.026(5) 0.025(5) 0.035(6) 0.010(4) -0.014(4) -0.018(4)
C02V 0.022(5) 0.025(5) 0.049(7) 0.002(4) -0.002(5) -0.001(5)
C02W 0.024(5) 0.017(4) 0.021(5) -0.001(3) -0.002(4) -0.002(3)
C02X 0.040(6) 0.026(5) 0.019(5) 0.003(4) -0.001(4) -0.001(4)
C02Y 0.024(5) 0.022(5) 0.030(5) 0.001(4) 0.001(4) -0.003(4)
C02Z 0.039(6) 0.027(5) 0.032(6) 0.008(4) -0.010(5) -0.016(4)
C030 0.045(6) 0.019(4) 0.033(6) 0.004(4) -0.023(5) -0.008(4)
C031 0.020(4) 0.013(4) 0.027(5) 0.003(3) -0.009(4) -0.005(3)
C032 0.024(5) 0.012(4) 0.037(6) -0.001(3) -0.009(4) -0.002(4)
C033 0.030(5) 0.019(4) 0.016(4) -0.002(4) -0.003(4) -0.008(3)
N4 0.017(4) 0.014(3) 0.018(4) 0.001(3) -0.007(3) -0.002(3)
C035 0.029(5) 0.009(4) 0.030(5) -0.000(3) -0.006(4) 0.001(3)
N1 0.019(4) 0.019(4) 0.014(3) 0.001(3) -0.007(3) -0.003(3)
C037 0.027(5) 0.013(4) 0.024(5) 0.001(3) -0.000(4) -0.004(3)
C038 0.017(4) 0.016(4) 0.024(5) -0.003(3) -0.002(3) 0.002(3)
C039 0.023(5) 0.020(4) 0.031(5) -0.002(4) -0.008(4) -0.009(4)
C03A 0.045(6) 0.026(5) 0.028(5) 0.011(5) -0.003(5) -0.009(4)
C03B 0.032(5) 0.020(4) 0.020(5) -0.003(4) -0.005(4) -0.001(4)
C03C 0.033(5) 0.020(4) 0.029(5) 0.000(4) -0.008(4) 0.001(4)
C03D 0.038(6) 0.022(5) 0.019(5) -0.005(4) -0.009(4) -0.004(4)
C03E 0.029(5) 0.010(4) 0.024(5) 0.000(3) -0.000(4) 0.001(3)
C03F 0.019(4) 0.014(4) 0.026(5) 0.002(3) -0.004(4) -0.007(3)
C03G 0.035(5) 0.015(4) 0.029(5) 0.008(4) -0.011(4) -0.004(4)
C03H 0.021(4) 0.018(4) 0.025(5) -0.000(3) -0.009(4) -0.007(4)
C03I 0.024(5) 0.020(4) 0.018(4) 0.001(4) -0.007(4) 0.002(3)
N7 0.014(3) 0.019(3) 0.017(4) 0.002(3) -0.005(3) -0.001(3)
C03K 0.027(5) 0.008(4) 0.041(6) 0.001(3) -0.011(4) -0.004(4)
C03L 0.023(5) 0.009(4) 0.027(5) 0.002(3) -0.005(4) -0.004(3)
C03M 0.025(5) 0.020(4) 0.026(5) 0.001(4) -0.013(4) 0.000(4)
C03N 0.020(4) 0.011(4) 0.026(5) 0.001(3) -0.012(4) -0.010(3)
C03O 0.039(6) 0.024(5) 0.019(5) -0.010(4) -0.006(4) -0.002(4)
C03P 0.011(4) 0.020(4) 0.036(5) -0.001(3) -0.003(4) -0.007(4)
C03Q 0.036(6) 0.026(5) 0.034(6) 0.005(4) -0.016(5) -0.015(4)
C03R 0.030(5) 0.016(4) 0.021(5) -0.002(4) -0.006(4) -0.001(3)
C03S 0.029(5) 0.020(4) 0.020(5) 0.006(4) -0.006(4) -0.004(4)
C03T 0.019(4) 0.012(4) 0.025(5) 0.007(3) -0.006(4) -0.001(3)
C03U 0.018(4) 0.016(4) 0.020(4) -0.003(3) -0.003(3) 0.001(3)
C03V 0.048(6) 0.017(4) 0.023(5) -0.001(4) -0.010(4) -0.007(4)
C03W 0.038(6) 0.016(4) 0.025(5) -0.001(4) -0.004(4) -0.005(4)
C03X 0.022(4) 0.012(4) 0.017(4) 0.000(3) -0.004(3) -0.003(3)
C03Y 0.032(5) 0.025(5) 0.022(5) -0.000(4) 0.000(4) 0.003(4)
C03Z 0.031(5) 0.022(5) 0.028(5) -0.006(4) -0.010(4) 0.006(4)
C040 0.036(6) 0.048(7) 0.023(5) 0.002(5) 0.002(4) 0.012(5)
C041 0.019(4) 0.023(4) 0.029(5) -0.003(4) -0.012(4) -0.008(4)
C042 0.024(5) 0.014(4) 0.016(4) -0.004(3) -0.002(3) -0.003(3)
C043 0.036(5) 0.009(4) 0.026(5) 0.003(3) -0.011(4) -0.007(3)
C044 0.036(6) 0.015(4) 0.035(5) 0.001(4) -0.010(4) -0.004(4)
C045 0.045(6) 0.020(5) 0.021(5) 0.006(4) -0.009(4) -0.002(4)
C046 0.028(5) 0.015(4) 0.022(5) 0.001(4) -0.004(4) -0.002(3)
C047 0.024(4) 0.007(4) 0.027(5) -0.002(3) -0.013(4) -0.002(3)
C048 0.027(5) 0.021(4) 0.028(5) 0.001(4) -0.007(4) 0.001(4)
C049 0.017(4) 0.020(4) 0.020(4) -0.003(3) -0.010(3) -0.003(3)
C04A 0.018(4) 0.014(4) 0.036(5) -0.004(3) -0.000(4) -0.005(4)
C04B 0.033(5) 0.016(4) 0.034(5) -0.004(4) -0.013(4) 0.000(4)
C04C 0.032(5) 0.011(4) 0.024(5) -0.001(3) -0.008(4) 0.002(3)
C04D 0.026(5) 0.017(4) 0.029(5) 0.000(4) -0.005(4) -0.008(4)
C04E 0.025(5) 0.009(4) 0.021(4) -0.001(3) -0.006(4) -0.001(3)
C04F 0.021(5) 0.022(4) 0.026(5) 0.002(4) -0.010(4) -0.008(4)
C04G 0.040(6) 0.013(4) 0.031(5) 0.001(4) -0.007(4) -0.006(4)
C04H 0.064(8) 0.026(5) 0.035(6) 0.015(5) -0.014(6) -0.005(5)
C04I 0.035(5) 0.019(4) 0.025(5) 0.008(4) -0.008(4) -0.013(4)
C04J 0.027(5) 0.025(5) 0.030(5) -0.000(4) -0.006(4) -0.005(4)
C04K 0.026(5) 0.021(4) 0.024(5) -0.008(4) -0.003(4) -0.002(4)
C04L 0.017(5) 0.045(6) 0.051(7) 0.005(4) 0.008(5) -0.009(5)
C04M 0.029(5) 0.019(4) 0.016(4) -0.003(4) -0.005(4) -0.001(3)
C04N 0.034(5) 0.021(4) 0.027(5) -0.002(4) -0.014(4) 0.001(4)
C04O 0.031(6) 0.045(6) 0.039(6) 0.011(5) -0.011(5) 0.001(5)
C04P 0.033(5) 0.035(5) 0.021(5) -0.009(4) -0.013(4) -0.002(4)
C04Q 0.031(5) 0.012(4) 0.023(5) -0.004(3) -0.007(4) -0.004(3)
C04R 0.043(6) 0.022(5) 0.027(5) 0.008(4) -0.001(4) -0.011(4)
C04S 0.036(6) 0.018(4) 0.033(6) -0.003(4) -0.013(4) 0.002(4)
C04T 0.030(5) 0.012(4) 0.022(5) 0.005(3) -0.003(4) -0.002(3)
C04U 0.039(6) 0.020(4) 0.015(4) -0.009(4) -0.002(4) -0.006(4)
C04V 0.020(5) 0.017(4) 0.032(5) -0.002(3) -0.007(4) -0.007(4)
C04W 0.059(7) 0.021(5) 0.027(5) 0.001(5) 0.000(5) -0.009(4)
C04X 0.017(4) 0.017(4) 0.025(5) -0.000(3) -0.011(4) -0.006(3)
C04Y 0.047(6) 0.016(4) 0.027(5) 0.015(4) -0.011(5) -0.003(4)
C04Z 0.037(6) 0.025(5) 0.035(6) -0.007(4) -0.017(5) -0.001(4)
C050 0.030(5) 0.016(4) 0.029(5) -0.002(4) -0.005(4) -0.014(4)
C051 0.014(4) 0.015(4) 0.027(5) -0.005(3) -0.011(3) 0.000(3)
C052 0.023(5) 0.055(7) 0.036(6) 0.009(5) 0.006(4) -0.024(5)
C053 0.021(4) 0.009(4) 0.026(5) 0.001(3) -0.004(4) -0.000(3)
C055 0.034(5) 0.014(4) 0.032(5) -0.004(4) 0.006(4) -0.005(4)
B2 0.024(5) 0.012(4) 0.021(5) 0.004(4) -0.010(4) -0.004(4)
C058 0.018(5) 0.030(5) 0.045(6) 0.002(4) 0.001(4) -0.004(5)
C059 0.023(4) 0.007(3) 0.019(4) -0.006(3) -0.002(3) -0.000(3)
C05A 0.025(5) 0.033(5) 0.036(6) 0.006(4) 0.002(4) -0.010(4)
B1 0.019(5) 0.024(5) 0.028(6) -0.004(4) -0.007(4) -0.001(4)
C05C 0.019(5) 0.028(5) 0.033(5) 0.002(4) -0.008(4) -0.005(4)
C05D 0.030(6) 0.023(5) 0.060(8) -0.000(4) -0.025(5) 0.003(5)
C05E 0.021(5) 0.030(5) 0.037(6) 0.007(4) -0.006(4) 0.001(4)
C05F 0.022(5) 0.035(6) 0.063(8) 0.000(4) 0.004(5) -0.020(5)
C6 0.21(2) 0.115(14) 0.031(7) 0.152(16) -0.048(10) -0.049(8)
C05H 0.021(4) 0.020(4) 0.019(4) -0.001(3) -0.000(3) -0.006(3)
C05I 0.043(6) 0.029(5) 0.020(5) 0.002(4) -0.001(4) -0.008(4)
C05J 0.019(5) 0.029(5) 0.058(7) 0.007(4) -0.015(5) -0.001(5)
C05K 0.026(6) 0.055(8) 0.135(15) 0.017(6) -0.022(8) -0.052(9)
C145 -0.000(9) 0.16(3) 0.08(2) -0.023(13) 0.012(10) -0.12(2)
C20 0.034(7) 0.130(15) 0.044(8) -0.025(8) 0.017(6) -0.023(9)

loop_
_atom_type_symbol
_atom_type_scat_dispersion_real
_atom_type_scat_dispersion_imag
_atom_type_scat_Cromer_Mann_a1
_atom_type_scat_Cromer_Mann_a2
_atom_type_scat_Cromer_Mann_a3
_atom_type_scat_Cromer_Mann_a4
_atom_type_scat_Cromer_Mann_b1
_atom_type_scat_Cromer_Mann_b2
_atom_type_scat_Cromer_Mann_b3
_atom_type_scat_Cromer_Mann_b4
_atom_type_scat_Cromer_Mann_c
_atom_type_scat_source
_atom_type_scat_dispersion_source
Ni 0.35663 1.12491 12.83760 7.29200 4.44380 2.38000 3.87850 0.25650 12.17630 66.34210 1.03410005569 'International Tables Volume C Table 6.1.1.4 (pp. 500-502)' 'Henke, Gullikson and Davis, At. Data and Nucl. Data Tables, 1993, 54, 2'
C 0.00347 0.00161 2.31000 1.02000 1.58860 0.86500 20.84390 10.20750 0.56870 51.65120 0.215599998832 'International Tables Volume C Table 6.1.1.4 (pp. 500-502)' 'Henke, Gullikson and Davis, At. Data and Nucl. Data Tables, 1993, 54, 2'
B 0.00141 0.00067 2.05450 1.33260 1.09790 0.70680 23.21850 1.02100 60.34980 0.14030 -0.193200007081 'International Tables Volume C Table 6.1.1.4 (pp. 500-502)' 'Henke, Gullikson and Davis, At. Data and Nucl. Data Tables, 1993, 54, 2'
Cl 0.14873 0.16029 11.46040 7.19640 6.25560 1.64550 0.01040 1.16620 18.51940 47.77840 -9.55739974976 'International Tables Volume C Table 6.1.1.4 (pp. 500-502)' 'Henke, Gullikson and Davis, At. Data and Nucl. Data Tables, 1993, 54, 2'
H 0.00000 0.00000 0.49300 0.32291 0.14019 0.04081 10.51090 26.12570 3.14236 57.79970 0.0030380000826 'International Tables Volume C Table 6.1.1.4 (pp. 500-502)' 'Henke, Gullikson and Davis, At. Data and Nucl. Data Tables, 1993, 54, 2'
F 0.01794 0.01033 3.53920 2.64120 1.51700 1.02430 10.28250 4.29440 0.26150 26.14760 0.277599990368 'International Tables Volume C Table 6.1.1.4 (pp. 500-502)' 'Henke, Gullikson and Davis, At. Data and Nucl. Data Tables, 1993, 54, 2'
O 0.01158 0.00611 3.04850 2.28680 1.54630 0.86700 13.27710 5.70110 0.32390 32.90890 0.250800013542 'International Tables Volume C Table 6.1.1.4 (pp. 500-502)' 'Henke, Gullikson and Davis, At. Data and Nucl. Data Tables, 1993, 54, 2'
N 0.00653 0.00323 12.21260 3.13220 2.01250 1.16630 0.00570 9.89330 28.99750 0.58260 -11.5290002823 'International Tables Volume C Table 6.1.1.4 (pp. 500-502)' 'Henke, Gullikson and Davis, At. Data and Nucl. Data Tables, 1993, 54, 2'

loop_
_geom_angle_atom_site_label_1
_geom_angle_atom_site_label_2
_geom_angle_atom_site_label_3
_geom_angle
_geom_angle_site_symmetry_1
_geom_angle_site_symmetry_3
_geom_angle_publ_flag
O00N Ni1 Ni2 98.77(19) . . ?
N5 Ni1 Ni2 88.1(2) . . ?
N5 Ni1 O00N 94.1(3) . . ?
N1 Ni1 Ni2 93.6(2) . . ?
N1 Ni1 O00N 86.0(3) . . ?
N1 Ni1 N5 178.3(3) . . ?
N7 Ni1 Ni2 88.5(2) . . ?
N7 Ni1 O00N 172.4(3) . . ?
N7 Ni1 N5 88.2(3) . . ?
N7 Ni1 N1 91.4(3) . . ?
O01F Ni2 Ni1 101.41(19) . . ?
N022 Ni2 Ni1 91.8(2) . . ?
N022 Ni2 O01F 94.4(3) . . ?
N3 Ni2 Ni1 87.3(2) . . ?
N3 Ni2 O01F 170.8(3) . . ?
N3 Ni2 N022 88.0(3) . . ?
N4 Ni2 Ni1 91.4(2) . . ?
N4 Ni2 O01F 85.5(3) . . ?
N4 Ni2 N022 176.8(3) . . ?
N4 Ni2 N3 91.6(3) . . ?
O01J Ni3 Ni4 98.36(19) . . ?
N3 Ni3 Ni4 91.1(2) . . ?
N3 Ni3 O01J 84.5(3) . . ?
N2 Ni3 Ni4 92.0(2) . . ?
N2 Ni3 O01J 95.1(3) . . ?
N2 Ni3 N3 176.8(3) . . ?
N1 Ni3 Ni4 90.4(2) . . ?
N1 Ni3 O01J 170.9(3) . . ?
N1 Ni3 N3 93.1(3) . . ?
N1 Ni3 N2 86.7(3) . . ?
O00W Ni4 Ni3 96.60(19) . . ?
N6 Ni4 Ni3 92.7(2) . . ?
N6 Ni4 O00W 95.1(3) . . ?
N4 Ni4 Ni3 91.4(2) . . ?
N4 Ni4 O00W 171.7(3) . . ?
N4 Ni4 N6 86.7(3) . . ?
N7 Ni4 Ni3 92.2(2) . . ?
N7 Ni4 O00W 86.8(3) . . ?
N7 Ni4 N6 174.5(3) . . ?
N7 Ni4 N4 90.7(3) . . ?
C02Q O00N Ni1 128.5(5) . . ?
C042 O00W Ni4 126.6(6) . . ?
C03B O00Z C02R 120.1(7) . . ?
C02G O012 C026 119.3(7) . . ?
C02O O01F Ni2 128.8(5) . . ?
C053 O01J Ni3 127.8(6) . . ?
C04P C17 C18 118.9(9) . . ?
C02I N5 Ni1 126.7(6) . . ?
C047 N5 Ni1 111.1(6) . . ?
C047 N5 C02I 122.2(7) . . ?
C02Z C15 C3aa 121.3(9) . . ?
C02V C4aa F31 115.7(8) . . ?
C039 C4aa F31 121.7(9) . . ?
C039 C4aa C02V 122.7(9) . . ?
C3 C01Q F12 121.7(9) . . ?
C2 C01Q F12 118.3(9) . . ?
C2 C01Q C3 120.0(9) . . ?
C02O C8 C02F 121.6(8) . . ?
C02G C3aa C15 115.6(9) . . ?
C052 C3aa C15 121.5(8) . . ?
C052 C3aa C02G 122.8(9) . . ?
C16 C01U C18 122.1(8) . . ?
N1 C01U C18 121.6(8) . . ?
N1 C01U C16 116.2(7) . . ?
C035 C1aa C2aa 117.5(8) . . ?
C03W C1aa C2aa 123.8(9) . . ?
C03W C1aa C035 118.6(8) . . ?
C4 C5 F5 120.3(8) . . ?
C033 C5 F5 115.6(8) . . ?
C033 C5 C4 124.0(8) . . ?
C046 C4 C5 113.4(8) . . ?
B2 C4 C5 118.6(7) . . ?
B2 C4 C046 127.7(8) . . ?
C023 C2aa C1aa 121.8(8) . . ?
C01U C18 C17 118.0(9) . . ?
C02O C10 C02K 119.9(8) . . ?
C04E C10 C02K 119.2(7) . . ?
C04E C10 C02O 120.9(8) . . ?
C02U C7 C02P 120.0(9) . . ?
C04E N022 Ni2 125.9(6) . . ?
C04X N022 Ni2 113.1(6) . . ?
C04X N022 C04E 121.0(7) . . ?
C02I C023 C2aa 118.2(8) . . ?
C02Q C023 C2aa 120.0(7) . . ?
C02Q C023 C02I 121.6(7) . . ?
N2 C16 C01U 113.8(7) . . ?
C03R C16 C01U 119.6(8) . . ?
C03R C16 N2 126.6(8) . . ?
C01Q C3 F11 114.4(8) . . ?
C04T C3 F11 120.4(8) . . ?
C04T C3 C01Q 125.1(9) . . ?
C02Y C026 O012 115.6(8) . . ?
C05A C026 O012 123.0(9) . . ?
C05A C026 C02Y 121.3(9) . . ?
C01Q C2 F13 121.6(9) . . ?
C03O C2 F13 121.2(9) . . ?
C03O C2 C01Q 117.2(9) . . ?
Ni3 N3 Ni2 119.4(4) . . ?
C051 N3 Ni2 108.8(5) . . ?
C051 N3 Ni3 111.0(5) . . ?
C049 C19 C02S 119.2(9) . . ?
C02M N6 Ni4 113.6(6) . . ?
C03T N6 Ni4 126.5(6) . . ?
C03T N6 C02M 119.9(7) . . ?
C02K C9 C02F 117.4(8) . . ?
C03I C9 C02F 120.4(8) . . ?
C03I C9 C02K 122.2(8) . . ?
C02N C02D F22 121.2(9) . . ?
C04N C02D F22 120.8(10) . . ?
C04N C02D C02N 118.0(10) . . ?
C053 C02E C038 120.3(8) . . ?
C059 C02E C038 118.3(8) . . ?
C059 C02E C053 121.4(8) . . ?
C9 C02F C8 121.5(8) . . ?
C3aa C02G O012 121.9(9) . . ?
C03S C02G O012 114.4(7) . . ?
C03S C02G C3aa 123.6(9) . . ?
C033 C02H F3 120.3(8) . . ?
C043 C02H F3 121.6(8) . . ?
C043 C02H C033 118.2(8) . . ?
C023 C02I N5 124.8(8) . . ?
C16 N2 Ni3 112.8(5) . . ?
C059 N2 Ni3 125.2(6) . . ?
C059 N2 C16 121.9(7) . . ?
C9 C02K C10 121.9(8) . . ?
C03D C02L F39 120.8(9) . . ?
C045 C02L F39 119.1(8) . . ?
C045 C02L C03D 120.1(9) . . ?
C02U C02M N6 127.2(8) . . ?
C03N C02M N6 111.8(8) . . ?
C03N C02M C02U 120.9(8) . . ?
C02D C02N F23 119.7(10) . . ?
C030 C02N F23 120.9(10) . . ?
C030 C02N C02D 119.4(9) . . ?
C8 C02O O01F 119.2(7) . . ?
C10 C02O O01F 123.3(8) . . ?
C10 C02O C8 117.5(8) . . ?
C04I C02P C7 121.5(9) . . ?
C023 C02Q O00N 123.8(7) . . ?
C04C C02Q O00N 117.8(8) . . ?
C04C C02Q C023 118.3(8) . . ?
C03W C02R O00Z 114.5(8) . . ?
C04G C02R O00Z 121.6(9) . . ?
C04G C02R C03W 123.9(9) . . ?
C048 C02S C19 119.9(9) . . ?
C048 C02T C047 118.8(8) . . ?
C02M C02U C7 119.8(9) . . ?
C4aa C02V F30 119.8(9) . . ?
C040 C02V F30 119.3(10) . . ?
C040 C02V C4aa 120.9(9) . . ?
C03O C02W F15 117.4(8) . . ?
C04T C02W F15 118.3(8) . . ?
C04T C02W C03O 124.3(8) . . ?
C05I C02X C03Y 120.9(9) . . ?
C04A C02Y C026 121.4(8) . . ?
C058 C02Y C026 118.5(9) . . ?
C058 C02Y C04A 119.9(9) . . ?
C04J C02Z C15 121.2(10) . . ?
C02N C030 F24 119.4(9) . . ?
C03C C030 F24 120.6(10) . . ?
C03C C030 C02N 119.9(9) . . ?
C03G C031 C03F 114.8(8) . . ?
B2 C031 C03F 117.8(8) . . ?
B2 C031 C03G 126.7(8) . . ?
C03E C032 F19 121.2(9) . . ?
C055 C032 F19 120.0(9) . . ?
C055 C032 C03E 118.8(9) . . ?
C5 C033 F4 121.0(8) . . ?
C02H C033 F4 119.5(8) . . ?
C02H C033 C5 119.6(8) . . ?
Ni4 N4 Ni2 117.4(4) . . ?
C03N N4 Ni2 111.1(5) . . ?
C03N N4 Ni4 109.8(5) . . ?
C04C C035 C1aa 122.2(8) . . ?
Ni3 N1 Ni1 116.1(4) . . ?
C01U N1 Ni1 113.2(5) . . ?
C01U N1 Ni3 110.2(5) . . ?
C04X C037 C044 119.2(8) . . ?
C04A C038 C02E 121.4(9) . . ?
B1 C039 C4aa 126.7(9) . . ?
C05E C039 C4aa 113.3(9) . . ?
C05E C039 B1 119.9(8) . . ?
C04H C03A C04G 122.3(9) . . ?
C03I C03B O00Z 113.4(8) . . ?
C04D C03B O00Z 122.8(8) . . ?
C04D C03B C03I 123.8(8) . . ?
C030 C03C F26 114.5(9) . . ?
C03M C03C F26 121.8(8) . . ?
C03M C03C C030 123.7(9) . . ?
C02L C03D F40 114.9(9) . . ?
C04F C03D F40 121.1(8) . . ?
C04F C03D C02L 124.0(9) . . ?
C032 C03E F20 116.0(8) . . ?
C03L C03E F20 118.8(8) . . ?
C03L C03E C032 125.1(9) . . ?
C031 C03F F10 120.0(8) . . ?
C03K C03F F10 116.1(8) . . ?
C03K C03F C031 123.9(9) . . ?
C031 C03G F6 122.4(8) . . ?
C03Q C03G F6 113.9(8) . . ?
C03Q C03G C031 123.7(9) . . ?
C051 C03H C04K 118.4(8) . . ?
C03B C03I C9 123.6(8) . . ?
C03Y C03I C9 118.9(8) . . ?
C03Y C03I C03B 117.5(8) . . ?
Ni4 N7 Ni1 117.3(4) . . ?
C049 N7 Ni1 109.0(5) . . ?
C049 N7 Ni4 110.2(5) . . ?
C03F C03K F9 119.7(9) . . ?
C050 C03K F9 121.1(8) . . ?
C050 C03K C03F 119.0(8) . . ?
C04Q C03L C03E 112.6(8) . . ?
B2 C03L C03E 119.8(8) . . ?
B2 C03L C04Q 127.5(8) . . ?
C04N C03M C03C 113.5(8) . . ?
B1 C03M C03C 125.8(9) . . ?
B1 C03M C04N 120.2(8) . . ?
N4 C03N C02M 117.8(8) . . ?
C04I C03N C02M 119.3(8) . . ?
C04I C03N N4 122.9(8) . . ?
C2 C03O F14 118.9(9) . . ?
C02W C03O F14 119.9(9) . . ?
C02W C03O C2 121.2(9) . . ?
C04A C03P C041 121.1(8) . . ?
C03G C03Q F7 120.7(9) . . ?
C050 C03Q F7 120.9(8) . . ?
C050 C03Q C03G 118.4(9) . . ?
C04P C03R C16 118.8(9) . . ?
C04J C03S C02G 117.3(8) . . ?
C05H C03S C02G 120.3(8) . . ?
C05H C03S C04J 122.4(9) . . ?
C03X C03T N6 124.4(8) . . ?
C04M C03U C042 120.5(8) . . ?
C03Z C03V F37 120.5(9) . . ?
C045 C03V F37 120.4(9) . . ?
C045 C03V C03Z 119.2(9) . . ?
C02R C03W C1aa 122.6(8) . . ?
C04Y C03W C1aa 120.0(9) . . ?
C04Y C03W C02R 117.4(9) . . ?
C042 C03X C03T 121.9(8) . . ?
C04V C03X C03T 117.0(8) . . ?
C04V C03X C042 121.1(8) . . ?
C03I C03Y C02X 119.3(9) . . ?
C03V C03Z F36 116.0(8) . . ?
C04F C03Z F36 119.3(9) . . ?
C04F C03Z C03V 124.7(9) . . ?
C02V C040 F29 121.5(10) . . ?
C04O C040 F29 119.6(10) . . ?
C04O C040 C02V 118.9(9) . . ?
C053 C041 C03P 120.9(8) . . ?
C03U C042 O00W 117.7(8) . . ?
C03X C042 O00W 125.3(8) . . ?
C03X C042 C03U 117.0(8) . . ?
C02H C043 F2 119.4(8) . . ?
C046 C043 F2 120.5(8) . . ?
C046 C043 C02H 120.0(8) . . ?
C04K C044 C037 121.2(8) . . ?
C02L C045 F38 120.7(9) . . ?
C03V C045 F38 120.1(9) . . ?
C03V C045 C02L 119.1(9) . . ?
C4 C046 F1 122.0(8) . . ?
C043 C046 F1 113.3(7) . . ?
C043 C046 C4 124.6(8) . . ?
C02T C047 N5 124.9(8) . . ?
C049 C047 N5 114.5(8) . . ?
C049 C047 C02T 120.6(8) . . ?
C02T C048 C02S 120.8(9) . . ?
N7 C049 C19 122.4(8) . . ?
C047 C049 C19 120.6(8) . . ?
C047 C049 N7 116.7(7) . . ?
C038 C04A C02Y 123.2(9) . . ?
C03P C04A C02Y 118.1(8) . . ?
C03P C04A C038 118.7(8) . . ?
B1 C04B C04S 128.0(9) . . ?
C05C C04B C04S 112.2(9) . . ?
C05C C04B B1 119.3(9) . . ?
C035 C04C C02Q 120.1(8) . . ?
C04R C04D C03B 122.8(9) . . ?
C05I C04D C03B 117.6(9) . . ?
C05I C04D C04R 119.6(8) . . ?
N022 C04E C10 125.9(8) . . ?
C03Z C04F C03D 112.8(8) . . ?
B1 C04F C03D 127.9(8) . . ?
B1 C04F C03Z 118.9(8) . . ?
C03A C04G C02R 116.1(9) . . ?
C04R C04G C02R 122.4(8) . . ?
C04R C04G C03A 121.5(9) . . ?
C04Y C04H C03A 120.6(10) . . ?
C03N C04I C02P 118.5(9) . . ?
C03S C04J C02Z 120.9(9) . . ?
C044 C04K C03H 120.0(8) . . ?
C05F C04L C05A 122.9(10) . . ?
C05H C04M C03U 121.3(8) . . ?
C02D C04N F21 114.6(9) . . ?
C03M C04N F21 120.0(8) . . ?
C03M C04N C02D 125.4(9) . . ?
C040 C04O F28 119.3(10) . . ?
C05E C04O F28 122.7(10) . . ?
C05E C04O C040 118.0(10) . . ?
C03R C04P C17 122.5(9) . . ?
C03L C04Q F16 119.8(8) . . ?
C04U C04Q F16 114.9(8) . . ?
C04U C04Q C03L 125.3(9) . . ?
C04D C04R C0aa 109.9(9) . . ?
C04G C04R C0aa 107.0(9) . . ?
C04G C04R C04D 109.8(8) . . ?
C04W C04R C0aa 110.9(9) . . ?
C04W C04R C04D 107.7(9) . . ?
C04W C04R C04G 111.5(9) . . ?
C04B C04S F35 120.3(9) . . ?
C04Z C04S F35 115.7(9) . . ?
C04Z C04S C04B 124.0(10) . . ?
C02W C04T C3 112.1(8) . . ?
B2 C04T C3 128.4(8) . . ?
B2 C04T C02W 118.9(7) . . ?
C04Q C04U F17 121.1(9) . . ?
C055 C04U F17 119.6(8) . . ?
C055 C04U C04Q 119.3(9) . . ?
C05H C04V C03X 121.2(8) . . ?
C037 C04X N022 126.9(8) . . ?
C051 C04X N022 113.2(7) . . ?
C051 C04X C037 119.9(8) . . ?
C04H C04Y C03W 119.6(9) . . ?
C04S C04Z F34 118.5(9) . . ?
C05D C04Z F34 121.5(10) . . ?
C05D C04Z C04S 120.0(10) . . ?
C03K C050 F8 120.0(8) . . ?
C03Q C050 F8 119.9(9) . . ?
C03Q C050 C03K 120.1(8) . . ?
C03H C051 N3 122.0(8) . . ?
C04X C051 N3 116.7(7) . . ?
C04X C051 C03H 121.3(8) . . ?
C05A C052 C3aa 109.4(8) . . ?
C05K C052 C3aa 111.1(11) . . ?
C05K C052 C05A 109.3(10) . . ?
C20 C052 C3aa 107.8(10) . . ?
C20 C052 C05A 110.1(11) . . ?
C20 C052 C05K 109.1(11) . . ?
C02E C053 O01J 124.4(8) . . ?
C041 C053 O01J 118.0(8) . . ?
C041 C053 C02E 117.7(8) . . ?
Cl06 C054 Cl05 112.3(6) . . ?
C032 C055 F18 120.3(9) . . ?
C04U C055 F18 120.9(9) . . ?
C04U C055 C032 118.7(9) . . ?
C031 B2 C4 112.9(7) . . ?
C03L B2 C4 112.6(7) . . ?
C03L B2 C031 104.1(7) . . ?
C04T B2 C4 99.5(7) . . ?
C04T B2 C031 113.4(7) . . ?
C04T B2 C03L 114.6(7) . . ?
C05F C058 C02Y 121.4(10) . . ?
N2 C059 C02E 125.4(8) . . ?
C04L C05A C026 116.5(10) . . ?
C052 C05A C026 122.1(9) . . ?
C052 C05A C04L 121.3(9) . . ?
C03M B1 C039 112.3(8) . . ?
C04B B1 C039 115.9(8) . . ?
C04B B1 C03M 100.7(7) . . ?
C04F B1 C039 101.4(7) . . ?
C04F B1 C03M 113.5(8) . . ?
C04F B1 C04B 113.6(8) . . ?
C04B C05C F32 119.3(8) . . ?
C05J C05C F32 115.9(9) . . ?
C05J C05C C04B 124.8(10) . . ?
C04Z C05D F33 120.0(11) . . ?
C05J C05D F33 121.3(10) . . ?
C05J C05D C04Z 118.6(9) . . ?
C039 C05E F27 119.0(9) . . ?
C04O C05E F27 114.8(9) . . ?
C04O C05E C039 126.1(10) . . ?
C058 C05F C04L 119.3(10) . . ?
C04M C05H C03S 121.8(8) . . ?
C04V C05H C03S 119.3(8) . . ?
C04V C05H C04M 118.8(8) . . ?
C04D C05I C02X 120.8(9) . . ?
C05C C05J F25 121.0(10) . . ?
C05D C05J F25 118.7(9) . . ?
C05D C05J C05C 120.3(10) . . ?
Cl08 C05L Cl07 113.3(9) . . ?
C14 C145 C13 23(4) . . ?
C12 C143 C11 125(5) . . ?
Cl3 C21 Cl2 110.8(14) . . ?
C13 C12 C143 111(2) . . ?
C14 C12 C143 102(3) . . ?
C14 C12 C13 9.2(17) . . ?
C12 C13 C145 131(4) . . ?
C14 C13 C145 132(6) . . ?
C14 C13 C12 20(4) . . ?
C12 C14 C145 145(4) . . ?
C13 C14 C145 24(3) . . ?
C13 C14 C12 150(5) . . ?

loop_
_geom_bond_atom_site_label_1
_geom_bond_atom_site_label_2
_geom_bond_distance
_geom_bond_site_symmetry_2
_geom_bond_publ_flag
Ni1 Ni2 2.7095(18) . ?
Ni1 O00N 1.825(6) . ?
Ni1 N5 1.865(7) . ?
Ni1 N1 1.925(7) . ?
Ni1 N7 1.879(7) . ?
Ni2 O01F 1.822(6) . ?
Ni2 N022 1.851(7) . ?
Ni2 N3 1.887(7) . ?
Ni2 N4 1.900(7) . ?
Ni3 Ni4 2.6284(18) . ?
Ni3 O01J 1.831(6) . ?
Ni3 N3 1.905(7) . ?
Ni3 N2 1.869(7) . ?
Ni3 N1 1.876(7) . ?
Ni4 O00W 1.840(6) . ?
Ni4 N6 1.878(7) . ?
Ni4 N4 1.892(7) . ?
Ni4 N7 1.917(7) . ?
Cl05 C054 1.760(12) . ?
Cl06 C054 1.755(12) . ?
Cl07 C05L 1.687(16) . ?
Cl08 C05L 1.758(16) . ?
F5 C5 1.337(9) . ?
F10 C03F 1.352(11) . ?
F40 C03D 1.338(10) . ?
F3 C02H 1.335(10) . ?
F27 C05E 1.344(11) . ?
F20 C03E 1.349(11) . ?
F39 C02L 1.347(11) . ?
F35 C04S 1.347(12) . ?
F6 C03G 1.346(11) . ?
F1 C046 1.366(10) . ?
F15 C02W 1.362(10) . ?
F36 C03Z 1.347(11) . ?
F22 C02D 1.341(12) . ?
O00N C02Q 1.298(10) . ?
F9 C03K 1.346(11) . ?
F38 C045 1.356(11) . ?
F2 C043 1.359(10) . ?
F7 C03Q 1.340(12) . ?
F4 C033 1.346(10) . ?
F34 C04Z 1.331(12) . ?
F8 C050 1.336(10) . ?
F11 C3 1.344(10) . ?
O00W C042 1.291(10) . ?
F21 C04N 1.359(11) . ?
O00Z C02R 1.380(11) . ?
O00Z C03B 1.376(11) . ?
F26 C03C 1.335(11) . ?
F30 C02V 1.340(11) . ?
O012 C026 1.348(11) . ?
O012 C02G 1.369(11) . ?
F31 C4aa 1.351(11) . ?
F23 C02N 1.321(11) . ?
F16 C04Q 1.342(11) . ?
F18 C055 1.321(11) . ?
Cl2 C21 1.65(2) . ?
F12 C01Q 1.337(11) . ?
F19 C032 1.329(11) . ?
F13 C2 1.326(11) . ?
F14 C03O 1.362(11) . ?
F32 C05C 1.341(12) . ?
F17 C04U 1.329(11) . ?
F37 C03V 1.335(11) . ?
O01F C02O 1.302(10) . ?
F29 C040 1.343(12) . ?
F28 C04O 1.334(13) . ?
F24 C030 1.334(11) . ?
O01J C053 1.292(10) . ?
F25 C05J 1.356(12) . ?
C17 C18 1.392(14) . ?
C17 C04P 1.405(14) . ?
N5 C02I 1.284(11) . ?
N5 C047 1.421(10) . ?
C15 C3aa 1.416(14) . ?
C15 C02Z 1.331(15) . ?
C4aa C02V 1.399(15) . ?
C4aa C039 1.369(13) . ?
Cl3 C21 1.73(3) . ?
C01Q C3 1.352(14) . ?
C01Q C2 1.374(14) . ?
C8 C02F 1.371(12) . ?
C8 C02O 1.396(12) . ?
C3aa C02G 1.378(12) . ?
C3aa C052 1.513(14) . ?
F33 C05D 1.341(12) . ?
C01U C18 1.402(13) . ?
C01U C16 1.365(12) . ?
C01U N1 1.440(11) . ?
C1aa C2aa 1.370(12) . ?
C1aa C035 1.403(13) . ?
C1aa C03W 1.481(12) . ?
C5 C4 1.385(12) . ?
C5 C033 1.372(12) . ?
C4 C046 1.356(12) . ?
C4 B2 1.666(13) . ?
C2aa C023 1.411(12) . ?
C10 C02K 1.404(12) . ?
C10 C02O 1.417(11) . ?
C10 C04E 1.413(12) . ?
C7 C02P 1.375(13) . ?
C7 C02U 1.374(14) . ?
N022 C04E 1.302(11) . ?
N022 C04X 1.415(11) . ?
C023 C02I 1.428(11) . ?
C023 C02Q 1.402(12) . ?
C16 N2 1.410(11) . ?
C16 C03R 1.406(13) . ?
C3 C04T 1.394(12) . ?
C026 C02Y 1.403(14) . ?
C026 C05A 1.388(13) . ?
C0aa C04R 1.535(16) . ?
C2 C03O 1.376(14) . ?
N3 C051 1.449(10) . ?
C19 C02S 1.371(13) . ?
C19 C049 1.384(12) . ?
N6 C02M 1.421(11) . ?
N6 C03T 1.274(11) . ?
C9 C02F 1.411(12) . ?
C9 C02K 1.380(12) . ?
C9 C03I 1.478(12) . ?
C02D C02N 1.381(16) . ?
C02D C04N 1.377(14) . ?
C02E C038 1.400(12) . ?
C02E C053 1.408(13) . ?
C02E C059 1.432(12) . ?
C02G C03S 1.393(14) . ?
C02H C033 1.375(12) . ?
C02H C043 1.357(13) . ?
N2 C059 1.299(11) . ?
C02L C03D 1.376(13) . ?
C02L C045 1.346(14) . ?
C02M C02U 1.364(13) . ?
C02M C03N 1.390(12) . ?
C02N C030 1.366(15) . ?
C02P C04I 1.368(14) . ?
C02Q C04C 1.403(11) . ?
C02R C03W 1.381(14) . ?
C02R C04G 1.407(13) . ?
C02S C048 1.408(13) . ?
C02T C047 1.402(13) . ?
C02T C048 1.354(13) . ?
C02V C040 1.345(16) . ?
C02W C03O 1.345(14) . ?
C02W C04T 1.391(13) . ?
C02X C03Y 1.383(13) . ?
C02X C05I 1.401(14) . ?
C02Y C04A 1.502(12) . ?
C02Y C058 1.353(14) . ?
C02Z C04J 1.379(13) . ?
C030 C03C 1.371(13) . ?
C031 C03F 1.364(12) . ?
C031 C03G 1.366(13) . ?
C031 B2 1.642(12) . ?
C032 C03E 1.382(13) . ?
C032 C055 1.383(14) . ?
N4 C03N 1.427(11) . ?
C035 C04C 1.383(13) . ?
C037 C044 1.385(13) . ?
C037 C04X 1.374(12) . ?
C038 C04A 1.374(13) . ?
C039 B1 1.651(15) . ?
C039 C05E 1.388(14) . ?
C03A C04G 1.374(14) . ?
C03A C04H 1.376(15) . ?
C03B C03I 1.402(13) . ?
C03B C04D 1.369(13) . ?
C03C C03M 1.386(13) . ?
C03D C04F 1.380(13) . ?
C03E C03L 1.387(13) . ?
C03F C03K 1.378(12) . ?
C03G C03Q 1.386(13) . ?
C03H C04K 1.392(12) . ?
C03H C051 1.385(12) . ?
C03I C03Y 1.411(12) . ?
N7 C049 1.436(11) . ?
C03K C050 1.353(14) . ?
C03L C04Q 1.391(13) . ?
C03L B2 1.616(13) . ?
C03M C04N 1.373(13) . ?
C03M B1 1.640(14) . ?
C03N C04I 1.406(13) . ?
C03P C041 1.367(12) . ?
C03P C04A 1.409(14) . ?
C03Q C050 1.369(14) . ?
C03R C04P 1.351(14) . ?
C03S C04J 1.361(13) . ?
C03S C05H 1.482(12) . ?
C03T C03X 1.437(12) . ?
C03U C042 1.425(12) . ?
C03U C04M 1.387(12) . ?
C03V C03Z 1.388(14) . ?
C03V C045 1.348(15) . ?
C03W C04Y 1.408(13) . ?
C03X C042 1.402(12) . ?
C03X C04V 1.402(12) . ?
C03Z C04F 1.363(13) . ?
C040 C04O 1.389(16) . ?
C041 C053 1.423(12) . ?
C043 C046 1.376(13) . ?
C044 C04K 1.379(13) . ?
C047 C049 1.368(12) . ?
C04B C04S 1.384(14) . ?
C04B B1 1.634(15) . ?
C04B C05C 1.410(13) . ?
C04D C04R 1.534(13) . ?
C04D C05I 1.382(14) . ?
C04F B1 1.657(14) . ?
C04G C04R 1.524(14) . ?
C04H C04Y 1.385(14) . ?
C04L C05A 1.399(15) . ?
C04L C05F 1.332(16) . ?
C04M C05H 1.394(13) . ?
C04O C05E 1.356(15) . ?
C04Q C04U 1.360(13) . ?
C04R C04W 1.491(14) . ?
C04S C04Z 1.417(14) . ?
C04T B2 1.651(14) . ?
C04U C055 1.391(15) . ?
C04V C05H 1.369(13) . ?
C04X C051 1.389(12) . ?
C04Z C05D 1.346(15) . ?
C052 C05A 1.499(15) . ?
C052 C05K 1.530(17) . ?
C052 C20 1.530(19) . ?
C1 C1 1.66(3) 2_775 ?
C1 C6 1.76(3) . ?
C058 C05F 1.385(14) . ?
C05C C05J 1.364(14) . ?
C05D C05J 1.380(17) . ?
C145 C13 0.67(4) . ?
C145 C14 1.20(6) . ?
C143 C11 0.90(6) . ?
C143 C12 1.48(4) . ?
C12 C13 1.98(4) . ?
C12 C14 1.40(5) . ?
C13 C14 0.64(4) . ?

loop_
_smtbx_masks_void_nr
_smtbx_masks_void_average_x
_smtbx_masks_void_average_y
_smtbx_masks_void_average_z
_smtbx_masks_void_volume
_smtbx_masks_void_count_electrons
_smtbx_masks_void_content
1 0.139 0.345 0.336 21.2 0.0 ?
2 0.861 0.655 0.664 21.2 0.0 ?
